data_1506942
loop_
_publ_author_name
'Dai, Weixiang'
'Petersen, Jeffrey L.'
'Wang, Kung K.'

_publ_section_title
;
 Synthesis and structure of a helical diindenophenanthrene with four
 congested phenyl substituents as a molecular spiral staircase.
;
_journal_issue 23
_journal_name_full 'Organic letters'
_journal_page_first 4355
_journal_page_last 4357
_journal_paper_doi 10.1021/ol0481434
_journal_volume 6
_journal_year 2004
_chemical_formula_sum 'C33 H28'
_chemical_formula_weight 424.55
_chemical_name_systematic
; 
 ? 
;
_space_group_IT_number 61
_symmetry_cell_setting orthorhombic
_symmetry_space_group_name_Hall '-P 2ac 2ab'
_symmetry_space_group_name_H-M 'P b c a'
_atom_sites_solution_hydrogens geom
_atom_sites_solution_primary direct
_atom_sites_solution_secondary difmap
_audit_creation_method SHELXL-97
_cell_angle_alpha 90.00
_cell_angle_beta 90.00
_cell_angle_gamma 90.00
_cell_formula_units_Z 8
_cell_length_a 8.8482(5)
_cell_length_b 17.6806(11)
_cell_length_c 29.5631(19)
_cell_measurement_temperature 223(2)
_cell_volume 4624.9(5)
_computing_structure_refinement 'SHELXL-97 (Sheldrick, 1997)'
_computing_structure_solution 'SHELXS-97 (Sheldrick, 1990)'
_diffrn_ambient_temperature 223(2)
_diffrn_measured_fraction_theta_full 0.991
_diffrn_measured_fraction_theta_max 0.991
_diffrn_radiation_monochromator graphite
_diffrn_radiation_source 'fine-focus sealed tube'
_diffrn_radiation_type MoK\a
_diffrn_radiation_wavelength 0.71073
_diffrn_reflns_av_R_equivalents 0.0881
_diffrn_reflns_av_sigmaI/netI 0.0744
_diffrn_reflns_limit_h_max 11
_diffrn_reflns_limit_h_min -9
_diffrn_reflns_limit_k_max 22
_diffrn_reflns_limit_k_min -22
_diffrn_reflns_limit_l_max 38
_diffrn_reflns_limit_l_min -37
_diffrn_reflns_number 31111
_diffrn_reflns_theta_full 27.54
_diffrn_reflns_theta_max 27.54
_diffrn_reflns_theta_min 2.30
_exptl_absorpt_coefficient_mu 0.069
_exptl_absorpt_correction_type empirical
_exptl_absorpt_process_details SADABS
_exptl_crystal_density_diffrn 1.219
_exptl_crystal_density_method 'not measured'
_exptl_crystal_F_000 1808
_exptl_crystal_size_max 0.38
_exptl_crystal_size_mid 0.22
_exptl_crystal_size_min 0.14
_refine_diff_density_max 0.226
_refine_diff_density_min -0.149
_refine_diff_density_rms 0.036
_refine_ls_extinction_coef 0.0010(4)
_refine_ls_extinction_expression Fc^*^=kFc[1+0.001xFc^2^\l^3^/sin(2\q)]^-1/4^
_refine_ls_extinction_method SHELXL
_refine_ls_goodness_of_fit_ref 1.016
_refine_ls_hydrogen_treatment mixed
_refine_ls_matrix_type full
_refine_ls_number_parameters 302
_refine_ls_number_reflns 5299
_refine_ls_number_restraints 0
_refine_ls_restrained_S_all 1.016
_refine_ls_R_factor_all 0.1468
_refine_ls_R_factor_gt 0.0594
_refine_ls_shift/su_max 0.000
_refine_ls_shift/su_mean 0.000
_refine_ls_structure_factor_coef Fsqd
_refine_ls_weighting_details 'calc w=1/[\s^2^(Fo^2^)+(0.0534P)^2^+1.0887P] where P=(Fo^2^+2Fc^2^)/3'
_refine_ls_weighting_scheme calc
_refine_ls_wR_factor_gt 0.1224
_refine_ls_wR_factor_ref 0.1506
_reflns_number_gt 2588
_reflns_number_total 5299
_reflns_threshold_expression >2sigma(I)
_cod_data_source_file ol0481434si20040914_101458.cif
_cod_data_source_block wd8ccd
_cod_original_sg_symbol_H-M Pbca
_cod_database_code 1506942

loop_
_symmetry_equiv_pos_as_xyz
'x, y, z'
'-x+1/2, -y, z+1/2'
'-x, y+1/2, -z+1/2'
'x+1/2, -y+1/2, -z'
'-x, -y, -z'
'x-1/2, y, -z-1/2'
'x, -y-1/2, z-1/2'
'-x-1/2, y-1/2, z'

loop_
_atom_site_label
_atom_site_type_symbol
_atom_site_fract_x
_atom_site_fract_y
_atom_site_fract_z
_atom_site_U_iso_or_equiv
_atom_site_adp_type
_atom_site_occupancy
_atom_site_symmetry_multiplicity
_atom_site_calc_flag
_atom_site_refinement_flags
C1 C 0.8075(3) 0.06932(13) 0.60598(8) 0.0464(6) Uani 1 1 d .
C2 C 0.7310(3) 0.09190(14) 0.56763(8) 0.0504(6) Uani 1 1 d .
H2 H 0.6794 0.1384 0.5678 0.060 Uiso 1 1 calc R
C3 C 0.7281(3) 0.04638(14) 0.52761(8) 0.0466(6) Uani 1 1 d .
C4 C 0.6534(3) 0.06075(14) 0.48625(9) 0.0557(7) Uani 1 1 d .
H4 H 0.5966 0.1053 0.4825 0.067 Uiso 1 1 calc R
C5 C 0.6641(3) 0.00933(15) 0.45158(9) 0.0586(7) Uani 1 1 d .
H5 H 0.6125 0.0193 0.4244 0.070 Uiso 1 1 calc R
C6 C 0.7488(3) -0.05747(15) 0.45501(9) 0.0546(7) Uani 1 1 d .
H6 H 0.7540 -0.0914 0.4306 0.066 Uiso 1 1 calc R
C7 C 0.8231(3) -0.07218(13) 0.49411(9) 0.0476(6) Uani 1 1 d .
C8 C 0.9235(3) -0.13302(14) 0.51053(8) 0.0481(6) Uani 1 1 d .
C9 C 0.9800(3) -0.19608(15) 0.48911(9) 0.0579(7) Uani 1 1 d .
H9 H 0.9524 -0.2072 0.4591 0.069 Uiso 1 1 calc R
C10 C 1.0782(3) -0.24270(15) 0.51246(10) 0.0631(7) Uani 1 1 d .
H10 H 1.1176 -0.2858 0.4980 0.076 Uiso 1 1 calc R
C11 C 1.1194(3) -0.22744(14) 0.55625(10) 0.0572(7) Uani 1 1 d .
H11 H 1.1860 -0.2601 0.5715 0.069 Uiso 1 1 calc R
C12 C 1.0632(3) -0.16406(14) 0.57823(9) 0.0514(6) Uani 1 1 d .
H12 H 1.0918 -0.1534 0.6082 0.062 Uiso 1 1 calc R
C13 C 0.9649(3) -0.11680(13) 0.55551(8) 0.0456(6) Uani 1 1 d .
C14 C 0.8908(2) -0.04447(13) 0.56839(8) 0.0444(6) Uani 1 1 d .
C15 C 0.8096(2) -0.02017(13) 0.52994(8) 0.0432(6) Uani 1 1 d .
C16 C 0.8880(2) -0.00077(13) 0.60728(8) 0.0447(6) Uani 1 1 d .
C17 C 0.8072(3) 0.11997(13) 0.64799(8) 0.0469(6) Uani 1 1 d .
H17 H 0.8743 0.0928 0.6693 0.056 Uiso 1 1 calc R
C18 C 0.8883(3) 0.19483(13) 0.64058(8) 0.0438(6) Uani 1 1 d .
C19 C 1.0236(3) 0.20622(15) 0.66341(9) 0.0590(7) Uani 1 1 d .
H19 H 1.0620 0.1675 0.6819 0.071 Uiso 1 1 calc R
C20 C 1.1031(3) 0.27317(16) 0.65956(10) 0.0719(8) Uani 1 1 d .
H20 H 1.1943 0.2795 0.6754 0.086 Uiso 1 1 calc R
C21 C 1.0491(3) 0.33079(16) 0.63253(10) 0.0660(8) Uani 1 1 d .
H21 H 1.1022 0.3766 0.6302 0.079 Uiso 1 1 calc R
C22 C 0.9173(3) 0.32032(14) 0.60927(9) 0.0564(7) Uani 1 1 d .
H22 H 0.8804 0.3590 0.5905 0.068 Uiso 1 1 calc R
C23 C 0.8376(3) 0.25307(13) 0.61311(8) 0.0489(6) Uani 1 1 d .
H23 H 0.7473 0.2469 0.5968 0.059 Uiso 1 1 calc R
C24 C 0.6540(3) 0.12567(14) 0.67442(9) 0.0532(6) Uani 1 1 d .
C25 C 0.5293(3) 0.16859(18) 0.65034(10) 0.0778(9) Uani 1 1 d .
H25A H 0.4391 0.1687 0.6690 0.117 Uiso 1 1 calc R
H25B H 0.5075 0.1443 0.6217 0.117 Uiso 1 1 calc R
H25C H 0.5616 0.2203 0.6450 0.117 Uiso 1 1 calc R
C26 C 0.6863(4) 0.1646(2) 0.71954(10) 0.0868(10) Uani 1 1 d .
H26A H 0.7242 0.2152 0.7140 0.130 Uiso 1 1 calc R
H26B H 0.7613 0.1357 0.7361 0.130 Uiso 1 1 calc R
H26C H 0.5939 0.1674 0.7371 0.130 Uiso 1 1 calc R
C27 C 0.5974(4) 0.04607(16) 0.68406(12) 0.0918(11) Uani 1 1 d .
H27A H 0.5089 0.0486 0.7034 0.138 Uiso 1 1 calc R
H27B H 0.6761 0.0174 0.6991 0.138 Uiso 1 1 calc R
H27C H 0.5709 0.0215 0.6558 0.138 Uiso 1 1 calc R
C28 C 0.9653(2) -0.02956(13) 0.64872(8) 0.0441(6) Uani 1 1 d .
C29 C 1.1072(3) -0.00453(15) 0.66190(9) 0.0542(7) Uani 1 1 d .
H29 H 1.1544 0.0349 0.6459 0.065 Uiso 1 1 calc R
C30 C 1.1796(3) -0.03723(16) 0.69843(10) 0.0629(8) Uani 1 1 d .
H30 H 1.2764 -0.0203 0.7068 0.075 Uiso 1 1 calc R
C31 C 1.1120(3) -0.09420(16) 0.72269(9) 0.0627(8) Uani 1 1 d .
H31 H 1.1614 -0.1158 0.7477 0.075 Uiso 1 1 calc R
C32 C 0.9727(3) -0.11885(15) 0.71011(9) 0.0563(7) Uani 1 1 d .
H32 H 0.9257 -0.1578 0.7265 0.068 Uiso 1 1 calc R
C33 C 0.8999(3) -0.08736(14) 0.67355(8) 0.0493(6) Uani 1 1 d .
H33 H 0.8040 -0.1054 0.6653 0.059 Uiso 1 1 calc R

loop_
_atom_site_aniso_label
_atom_site_aniso_U_11
_atom_site_aniso_U_22
_atom_site_aniso_U_33
_atom_site_aniso_U_23
_atom_site_aniso_U_13
_atom_site_aniso_U_12
C1 0.0473(13) 0.0422(14) 0.0497(15) 0.0046(12) 0.0061(12) -0.0056(12)
C2 0.0564(15) 0.0399(14) 0.0549(17) 0.0063(13) 0.0036(13) -0.0004(12)
C3 0.0521(13) 0.0453(15) 0.0425(15) 0.0026(12) 0.0042(12) -0.0063(12)
C4 0.0624(16) 0.0464(15) 0.0584(17) 0.0094(14) 0.0002(14) 0.0003(13)
C5 0.0697(16) 0.0620(18) 0.0440(15) 0.0086(14) -0.0092(13) -0.0090(15)
C6 0.0677(15) 0.0500(16) 0.0460(16) -0.0015(13) 0.0009(14) -0.0119(14)
C7 0.0460(12) 0.0424(14) 0.0543(16) 0.0021(13) 0.0069(13) -0.0084(12)
C8 0.0426(12) 0.0468(15) 0.0549(16) -0.0022(13) 0.0084(12) -0.0082(12)
C9 0.0570(15) 0.0555(17) 0.0611(18) -0.0103(14) 0.0052(14) -0.0049(14)
C10 0.0605(16) 0.0532(16) 0.076(2) -0.0126(15) 0.0055(15) 0.0050(15)
C11 0.0546(14) 0.0501(16) 0.0668(18) -0.0029(14) 0.0061(14) 0.0081(13)
C12 0.0501(14) 0.0484(15) 0.0556(16) -0.0025(13) 0.0043(12) 0.0003(13)
C13 0.0441(12) 0.0383(14) 0.0546(16) 0.0001(12) 0.0086(12) -0.0035(11)
C14 0.0437(12) 0.0422(14) 0.0473(15) 0.0012(12) 0.0038(12) -0.0049(11)
C15 0.0408(12) 0.0460(15) 0.0429(14) 0.0069(12) -0.0014(11) -0.0111(11)
C16 0.0433(12) 0.0436(14) 0.0473(15) 0.0036(12) 0.0025(11) -0.0042(12)
C17 0.0552(14) 0.0387(13) 0.0468(14) 0.0021(12) 0.0038(12) 0.0018(12)
C18 0.0544(13) 0.0382(13) 0.0388(13) -0.0017(11) 0.0055(12) 0.0052(12)
C19 0.0683(16) 0.0464(16) 0.0622(18) 0.0028(14) -0.0121(14) 0.0006(14)
C20 0.0689(17) 0.064(2) 0.083(2) -0.0017(17) -0.0204(16) -0.0098(16)
C21 0.0687(18) 0.0508(17) 0.078(2) -0.0002(16) 0.0028(16) -0.0071(15)
C22 0.0678(17) 0.0417(15) 0.0597(17) 0.0047(13) 0.0095(14) 0.0050(14)
C23 0.0536(13) 0.0442(14) 0.0487(15) 0.0002(12) 0.0011(12) 0.0040(13)
C24 0.0585(15) 0.0496(15) 0.0516(15) 0.0059(13) 0.0111(13) 0.0018(13)
C25 0.0598(16) 0.091(2) 0.083(2) 0.0089(18) 0.0155(16) 0.0137(17)
C26 0.093(2) 0.111(3) 0.0570(19) -0.0086(18) 0.0208(17) 0.008(2)
C27 0.090(2) 0.070(2) 0.116(3) 0.016(2) 0.047(2) -0.0086(18)
C28 0.0406(12) 0.0450(14) 0.0466(14) -0.0018(12) 0.0016(11) 0.0003(11)
C29 0.0479(13) 0.0574(16) 0.0575(17) -0.0026(13) 0.0022(13) -0.0022(13)
C30 0.0473(14) 0.075(2) 0.0663(19) -0.0113(17) -0.0150(14) -0.0008(15)
C31 0.0620(17) 0.0682(19) 0.0580(18) -0.0028(15) -0.0102(15) 0.0142(16)
C32 0.0615(16) 0.0543(17) 0.0530(16) 0.0069(14) -0.0019(14) 0.0055(14)
C33 0.0446(12) 0.0527(15) 0.0505(15) 0.0023(13) -0.0029(12) -0.0012(12)

loop_
_atom_type_symbol
_atom_type_description
_atom_type_scat_dispersion_real
_atom_type_scat_dispersion_imag
_atom_type_scat_source
C C 0.0033 0.0016 'International Tables Vol C Tables 4.2.6.8 and 6.1.1.4'
H H 0.0000 0.0000 'International Tables Vol C Tables 4.2.6.8 and 6.1.1.4'

loop_
_geom_angle_atom_site_label_1
_geom_angle_atom_site_label_2
_geom_angle_atom_site_label_3
_geom_angle
C2 C1 C16 121.2(2)
C2 C1 C17 119.8(2)
C16 C1 C17 119.1(2)
C1 C2 C3 121.7(2)
C15 C3 C4 116.1(2)
C15 C3 C2 115.3(2)
C4 C3 C2 128.5(2)
C5 C4 C3 119.6(2)
C4 C5 C6 122.7(2)
C7 C6 C5 118.8(2)
C6 C7 C15 118.4(2)
C6 C7 C8 135.4(2)
C15 C7 C8 106.2(2)
C9 C8 C13 120.3(2)
C9 C8 C7 131.1(2)
C13 C8 C7 108.6(2)
C8 C9 C10 118.8(3)
C11 C10 C9 121.4(3)
C10 C11 C12 120.4(3)
C13 C12 C11 119.1(2)
C12 C13 C8 120.0(2)
C12 C13 C14 132.4(2)
C8 C13 C14 107.6(2)
C16 C14 C15 119.3(2)
C16 C14 C13 134.5(2)
C15 C14 C13 106.3(2)
C3 C15 C7 124.3(2)
C3 C15 C14 124.4(2)
C7 C15 C14 111.3(2)
C14 C16 C1 118.0(2)
C14 C16 C28 118.9(2)
C1 C16 C28 123.1(2)
C18 C17 C1 113.04(18)
C18 C17 C24 115.07(19)
C1 C17 C24 116.29(19)
C23 C18 C19 117.1(2)
C23 C18 C17 125.3(2)
C19 C18 C17 117.6(2)
C20 C19 C18 121.5(2)
C21 C20 C19 120.2(3)
C22 C21 C20 119.2(3)
C21 C22 C23 120.6(3)
C18 C23 C22 121.3(2)
C25 C24 C27 108.1(2)
C25 C24 C26 108.7(2)
C27 C24 C26 108.3(2)
C25 C24 C17 115.3(2)
C27 C24 C17 108.6(2)
C26 C24 C17 107.6(2)
C33 C28 C29 117.7(2)
C33 C28 C16 119.7(2)
C29 C28 C16 122.4(2)
C30 C29 C28 120.4(2)
C31 C30 C29 120.8(2)
C32 C31 C30 119.2(3)
C31 C32 C33 120.6(3)
C32 C33 C28 121.3(2)

loop_
_geom_bond_atom_site_label_1
_geom_bond_atom_site_label_2
_geom_bond_distance
C1 C2 1.380(3)
C1 C16 1.430(3)
C1 C17 1.531(3)
C2 C3 1.431(3)
C3 C15 1.382(3)
C3 C4 1.413(3)
C4 C5 1.373(3)
C5 C6 1.402(4)
C6 C7 1.355(3)
C7 C15 1.408(3)
C7 C8 1.477(3)
C8 C9 1.376(3)
C8 C13 1.409(3)
C9 C10 1.382(4)
C10 C11 1.372(4)
C11 C12 1.387(3)
C12 C13 1.381(3)
C13 C14 1.487(3)
C14 C16 1.386(3)
C14 C15 1.412(3)
C16 C28 1.493(3)
C17 C18 1.521(3)
C17 C24 1.568(3)
C18 C23 1.386(3)
C18 C19 1.389(3)
C19 C20 1.382(4)
C20 C21 1.380(4)
C21 C22 1.366(4)
C22 C23 1.387(3)
C24 C25 1.517(4)
C24 C27 1.521(4)
C24 C26 1.528(4)
C28 C33 1.385(3)
C28 C29 1.387(3)
C29 C30 1.383(4)
C30 C31 1.374(4)
C31 C32 1.359(4)
C32 C33 1.376(3)
